data_7032230
loop_
_publ_author_name
'Mikata, Yuji'
'Takeuchi, Saaya'
'Higuchi, Eri'
'Ochi, Ayaka'
'Konno, Hideo'
'Yanai, Kazuma'
'Sato, Shin-Ichiro'

_publ_section_title
;
 Zinc-specific intramolecular excimer formation in TQEN derivatives:
 fluorescence and zinc binding properties of TPEN-based hexadentate
 ligands.
;
_journal_issue 43
_journal_name_full 'Dalton transactions (Cambridge, England : 2003)'
_journal_page_first 16377
_journal_page_last 16386
_journal_paper_doi 10.1039/c4dt01847h
_journal_volume 43
_journal_year 2014
_chemical_formula_moiety 'C34 H32 N6'
_chemical_formula_sum 'C34 H32 N6'
_chemical_formula_weight 524.67
_space_group_IT_number 2
_symmetry_cell_setting triclinic
_symmetry_Int_Tables_number 2
_symmetry_space_group_name_Hall '-P 1'
_symmetry_space_group_name_H-M 'P -1'
_atom_sites_solution_hydrogens geom
_atom_sites_solution_primary direct
_atom_sites_solution_secondary difmap
_cell_angle_alpha 107.863(10)
_cell_angle_beta 92.769(9)
_cell_angle_gamma 102.293(7)
_cell_formula_units_Z 2
_cell_length_a 10.183(6)
_cell_length_b 11.355(7)
_cell_length_c 13.428(7)
_cell_measurement_reflns_used 5390
_cell_measurement_temperature 153
_cell_measurement_theta_max 31.40
_cell_measurement_theta_min 1.94
_cell_volume 1433.1(14)
_computing_cell_refinement CrystalClear
_computing_data_collection 'CrystalClear (Rigaku Inc., 2008)'
_computing_data_reduction CrystalClear
_computing_molecular_graphics 'CrystalStructure 4.0'
_computing_publication_material 'CrystalStructure 4.0 (Rigaku, 2010)'
_computing_structure_refinement 'SHELXL97 (Sheldrick, 2008)'
_computing_structure_solution 'SHELXS97 (Sheldrick, 2008)'
_diffrn_ambient_temperature 153
_diffrn_detector_area_resol_mean 14.222
_diffrn_measured_fraction_theta_full 0.961
_diffrn_measured_fraction_theta_max 0.961
_diffrn_measurement_device_type 'Rigaku Saturn724'
_diffrn_measurement_method \w
_diffrn_radiation_type 'Mo K\a'
_diffrn_radiation_wavelength 0.71075
_diffrn_reflns_av_R_equivalents 0.0302
_diffrn_reflns_limit_h_max 13
_diffrn_reflns_limit_h_min -12
_diffrn_reflns_limit_k_max 14
_diffrn_reflns_limit_k_min -14
_diffrn_reflns_limit_l_max 16
_diffrn_reflns_limit_l_min -17
_diffrn_reflns_number 11898
_diffrn_reflns_theta_full 27.50
_diffrn_reflns_theta_max 27.50
_diffrn_standards_number 0
_exptl_absorpt_coefficient_mu 0.074
_exptl_absorpt_correction_T_max 0.999
_exptl_absorpt_correction_T_min 0.751
_exptl_absorpt_correction_type multi-scan
_exptl_absorpt_process_details 'REQAB (Rigaku, 1998)'
_exptl_crystal_colour colorless
_exptl_crystal_density_diffrn 1.216
_exptl_crystal_density_method 'not measured'
_exptl_crystal_description prism
_exptl_crystal_F_000 556.00
_exptl_crystal_size_max 0.200
_exptl_crystal_size_mid 0.100
_exptl_crystal_size_min 0.020
_refine_diff_density_max 0.290
_refine_diff_density_min -0.180
_refine_ls_extinction_method none
_refine_ls_goodness_of_fit_ref 1.065
_refine_ls_hydrogen_treatment refxyz
_refine_ls_number_parameters 489
_refine_ls_number_reflns 6331
_refine_ls_number_restraints 0
_refine_ls_R_factor_gt 0.0552
_refine_ls_shift/su_max 0.000
_refine_ls_structure_factor_coef Fsqd
_refine_ls_weighting_details 'w = 1/[\s^2^(Fo^2^)+(0.0593P)^2^+0.3305P] where P=(Fo^2^+2Fc^2^)/3'
_refine_ls_weighting_scheme calc
_refine_ls_wR_factor_ref 0.1424
_reflns_number_gt 5006
_reflns_number_total 6333
_reflns_threshold_expression F^2^>2.0\s(F^2^)
_cod_data_source_file c4dt01847h2.cif
_cod_data_source_block NN-BisoQBPEN-110210
_cod_depositor_comments 'Adding full bibliography for 7032230--7032233.cif.'
_cod_original_cell_volume 1433.1(15)
_cod_database_code 7032230

loop_
_symmetry_equiv_pos_site_id
_symmetry_equiv_pos_as_xyz
1 +X,+Y,+Z
2 -X,-Y,-Z

loop_
_atom_site_label
_atom_site_type_symbol
_atom_site_fract_x
_atom_site_fract_y
_atom_site_fract_z
_atom_site_U_iso_or_equiv
_atom_site_adp_type
_atom_site_occupancy
_atom_site_symmetry_multiplicity
_atom_site_calc_flag
N1 N 0.15183(12) 0.20163(11) 0.29058(10) 0.0304(3) Uani 1.0 2 d
N2 N -0.14701(12) 0.25574(12) 0.14841(10) 0.0318(3) Uani 1.0 2 d
N3 N 0.24554(14) -0.02969(13) 0.36948(12) 0.0422(4) Uani 1.0 2 d
N4 N 0.44227(13) 0.36784(13) 0.21015(10) 0.0356(3) Uani 1.0 2 d
N5 N -0.43670(13) 0.05498(13) 0.20353(11) 0.0403(4) Uani 1.0 2 d
N6 N -0.20176(15) 0.49606(14) 0.04197(12) 0.0445(4) Uani 1.0 2 d
C1 C 0.07112(15) 0.21978(15) 0.20507(12) 0.0320(4) Uani 1.0 2 d
C2 C -0.06658(15) 0.23982(16) 0.23477(13) 0.0330(4) Uani 1.0 2 d
C3 C 0.10246(16) 0.07214(15) 0.29487(14) 0.0353(4) Uani 1.0 2 d
C4 C 0.16717(15) 0.05197(14) 0.39060(13) 0.0352(4) Uani 1.0 2 d
C5 C 0.30413(19) -0.05383(18) 0.45262(17) 0.0495(5) Uani 1.0 2 d
C6 C 0.28817(18) 0.00066(18) 0.55398(16) 0.0483(5) Uani 1.0 2 d
C7 C 0.18405(19) 0.1511(2) 0.68357(16) 0.0515(5) Uani 1.0 2 d
C8 C 0.1050(2) 0.2362(2) 0.70389(17) 0.0564(6) Uani 1.0 2 d
C9 C 0.0403(2) 0.26118(19) 0.61965(17) 0.0522(5) Uani 1.0 2 d
C10 C 0.05798(17) 0.20235(16) 0.51775(15) 0.0418(4) Uani 1.0 2 d
C11 C 0.14255(15) 0.11549(15) 0.49451(13) 0.0361(4) Uani 1.0 2 d
C12 C 0.20550(16) 0.08863(16) 0.57941(14) 0.0419(4) Uani 1.0 2 d
C13 C 0.29599(15) 0.22247(14) 0.27555(13) 0.0321(4) Uani 1.0 2 d
C14 C 0.36830(14) 0.35770(14) 0.28679(12) 0.0293(4) Uani 1.0 2 d
C15 C 0.52491(16) 0.48391(16) 0.21998(14) 0.0397(4) Uani 1.0 2 d
C16 C 0.53409(16) 0.59034(16) 0.30334(14) 0.0382(4) Uani 1.0 2 d
C17 C 0.45746(16) 0.69180(15) 0.47466(13) 0.0369(4) Uani 1.0 2 d
C18 C 0.37810(18) 0.68181(16) 0.55183(14) 0.0398(4) Uani 1.0 2 d
C19 C 0.29237(18) 0.56359(16) 0.54387(14) 0.0399(4) Uani 1.0 2 d
C20 C 0.28730(16) 0.45751(15) 0.45939(13) 0.0346(4) Uani 1.0 2 d
C21 C 0.36730(14) 0.46473(13) 0.37710(12) 0.0288(3) Uani 1.0 2 d
C22 C 0.45362(14) 0.58430(14) 0.38512(12) 0.0316(4) Uani 1.0 2 d
C23 C -0.29253(15) 0.22414(15) 0.15780(13) 0.0334(4) Uani 1.0 2 d
C24 C -0.35073(14) 0.08428(15) 0.13755(12) 0.0319(4) Uani 1.0 2 d
C25 C -0.32233(18) -0.00779(17) 0.05210(14) 0.0423(4) Uani 1.0 2 d
C26 C -0.38520(19) -0.13461(18) 0.03291(15) 0.0477(5) Uani 1.0 2 d
C27 C -0.47519(18) -0.16553(17) 0.09990(14) 0.0452(5) Uani 1.0 2 d
C28 C -0.49773(18) -0.06863(18) 0.18268(15) 0.0457(5) Uani 1.0 2 d
C29 C -0.10745(17) 0.38594(16) 0.14482(14) 0.0370(4) Uani 1.0 2 d
C30 C -0.15399(15) 0.39428(15) 0.03861(13) 0.0345(4) Uani 1.0 2 d
C31 C -0.14375(17) 0.30218(17) -0.05459(14) 0.0402(4) Uani 1.0 2 d
C32 C -0.18519(18) 0.3152(2) -0.14945(15) 0.0469(5) Uani 1.0 2 d
C33 C -0.23379(18) 0.4210(2) -0.14748(16) 0.0484(5) Uani 1.0 2 d
C34 C -0.2400(2) 0.5067(2) -0.05155(16) 0.0515(5) Uani 1.0 2 d
H1 H 0.0577(18) 0.1449(18) 0.1354(14) 0.045(5) Uiso 1.0 2 d
H2 H 0.1247(17) 0.2979(16) 0.1916(13) 0.036(5) Uiso 1.0 2 d
H3 H -0.1178(17) 0.1621(16) 0.2483(13) 0.035(5) Uiso 1.0 2 d
H4 H -0.0542(19) 0.3161(19) 0.3034(15) 0.048(5) Uiso 1.0 2 d
H5 H -0.001(2) 0.0544(18) 0.2957(14) 0.048(5) Uiso 1.0 2 d
H6 H 0.1218(17) 0.0078(17) 0.2301(14) 0.039(5) Uiso 1.0 2 d
H7 H 0.361(2) -0.1176(19) 0.4321(15) 0.056(6) Uiso 1.0 2 d
H8 H 0.329(2) -0.0213(18) 0.6115(15) 0.052(6) Uiso 1.0 2 d
H9 H 0.2265(19) 0.1289(18) 0.7396(15) 0.049(6) Uiso 1.0 2 d
H10 H 0.092(3) 0.282(2) 0.7750(18) 0.065(7) Uiso 1.0 2 d
H11 H -0.019(2) 0.323(2) 0.6315(15) 0.057(6) Uiso 1.0 2 d
H12 H 0.0109(17) 0.2193(16) 0.4581(13) 0.033(5) Uiso 1.0 2 d
H13 H 0.3440(17) 0.1993(16) 0.3302(13) 0.034(5) Uiso 1.0 2 d
H14 H 0.3095(17) 0.1648(17) 0.2060(14) 0.037(5) Uiso 1.0 2 d
H15 H 0.579(2) 0.4846(18) 0.1592(15) 0.054(6) Uiso 1.0 2 d
H16 H 0.5943(18) 0.6716(17) 0.3065(13) 0.043(5) Uiso 1.0 2 d
H17 H 0.5201(17) 0.7740(17) 0.4808(13) 0.038(5) Uiso 1.0 2 d
H18 H 0.3839(19) 0.7585(19) 0.6149(15) 0.051(6) Uiso 1.0 2 d
H19 H 0.235(2) 0.5563(19) 0.6028(16) 0.056(6) Uiso 1.0 2 d
H20 H 0.2269(18) 0.3759(18) 0.4556(13) 0.042(5) Uiso 1.0 2 d
H21 H -0.3112(17) 0.2764(16) 0.2304(14) 0.038(5) Uiso 1.0 2 d
H22 H -0.3375(17) 0.2519(16) 0.1051(13) 0.038(5) Uiso 1.0 2 d
H23 H -0.2582(19) 0.0181(18) 0.0048(15) 0.049(6) Uiso 1.0 2 d
H24 H -0.366(2) -0.201(2) -0.0274(17) 0.063(7) Uiso 1.0 2 d
H25 H -0.522(2) -0.2560(19) 0.0910(15) 0.055(6) Uiso 1.0 2 d
H26 H -0.565(2) -0.0877(19) 0.2308(16) 0.058(6) Uiso 1.0 2 d
H27 H -0.007(2) 0.4120(17) 0.1563(14) 0.046(5) Uiso 1.0 2 d
H28 H -0.1406(19) 0.4510(19) 0.2027(15) 0.050(6) Uiso 1.0 2 d
H29 H -0.1067(19) 0.2334(19) -0.0519(15) 0.050(6) Uiso 1.0 2 d
H30 H -0.1791(19) 0.2536(18) -0.2128(15) 0.045(6) Uiso 1.0 2 d
H31 H -0.263(2) 0.4323(18) -0.2110(16) 0.051(6) Uiso 1.0 2 d
H32 H -0.275(2) 0.5861(19) -0.0408(15) 0.054(6) Uiso 1.0 2 d

loop_
_atom_site_aniso_label
_atom_site_aniso_U_11
_atom_site_aniso_U_22
_atom_site_aniso_U_33
_atom_site_aniso_U_12
_atom_site_aniso_U_13
_atom_site_aniso_U_23
N1 0.0254(6) 0.0286(7) 0.0384(8) 0.0020(5) -0.0024(5) 0.0165(6)
N2 0.0271(6) 0.0336(7) 0.0366(8) 0.0049(5) -0.0011(6) 0.0168(6)
N3 0.0391(8) 0.0340(8) 0.0567(10) 0.0073(6) -0.0009(7) 0.0210(7)
N4 0.0331(7) 0.0367(7) 0.0388(8) 0.0086(6) 0.0059(6) 0.0143(6)
N5 0.0353(7) 0.0432(8) 0.0398(8) 0.0030(6) 0.0066(6) 0.0138(7)
N6 0.0472(9) 0.0437(9) 0.0500(9) 0.0147(7) 0.0063(7) 0.0234(7)
C1 0.0307(8) 0.0327(8) 0.0333(9) 0.0049(6) -0.0013(6) 0.0142(7)
C2 0.0292(8) 0.0372(9) 0.0355(9) 0.0064(7) -0.0004(7) 0.0176(8)
C3 0.0342(9) 0.0271(8) 0.0421(10) 0.0007(7) -0.0036(7) 0.0136(7)
C4 0.0304(8) 0.0276(8) 0.0475(10) -0.0010(6) -0.0025(7) 0.0187(7)
C5 0.0422(10) 0.0447(10) 0.0700(14) 0.0115(8) -0.0035(9) 0.0314(10)
C6 0.0410(10) 0.0499(11) 0.0573(13) -0.0006(8) -0.0105(9) 0.0322(10)
C7 0.0431(10) 0.0591(12) 0.0482(12) -0.0129(9) -0.0008(9) 0.0293(10)
C8 0.0525(12) 0.0586(13) 0.0474(12) -0.0102(10) 0.0136(10) 0.0169(10)
C9 0.0468(11) 0.0475(11) 0.0617(13) 0.0043(9) 0.0172(9) 0.0199(10)
C10 0.0366(9) 0.0389(9) 0.0524(11) 0.0023(7) 0.0076(8) 0.0225(8)
C11 0.0298(8) 0.0331(8) 0.0449(10) -0.0034(6) 0.0003(7) 0.0201(7)
C12 0.0326(8) 0.0408(9) 0.0500(11) -0.0085(7) -0.0029(7) 0.0246(8)
C13 0.0285(8) 0.0290(8) 0.0385(9) 0.0065(6) 0.0005(7) 0.0112(7)
C14 0.0237(7) 0.0309(8) 0.0355(9) 0.0067(6) -0.0001(6) 0.0143(7)
C15 0.0342(9) 0.0431(10) 0.0467(10) 0.0079(7) 0.0109(8) 0.0215(8)
C16 0.0308(8) 0.0343(9) 0.0515(11) 0.0009(7) 0.0043(7) 0.0214(8)
C17 0.0363(9) 0.0281(8) 0.0452(10) 0.0058(7) -0.0048(7) 0.0133(7)
C18 0.0449(10) 0.0344(9) 0.0377(10) 0.0125(7) -0.0014(8) 0.0071(8)
C19 0.0425(9) 0.0406(9) 0.0377(10) 0.0120(8) 0.0060(8) 0.0127(8)
C20 0.0341(8) 0.0317(8) 0.0384(9) 0.0050(7) 0.0028(7) 0.0141(7)
C21 0.0251(7) 0.0289(7) 0.0343(9) 0.0063(6) -0.0005(6) 0.0138(7)
C22 0.0264(7) 0.0306(8) 0.0399(9) 0.0063(6) -0.0022(6) 0.0156(7)
C23 0.0279(8) 0.0370(9) 0.0372(9) 0.0086(7) 0.0019(7) 0.0144(7)
C24 0.0249(7) 0.0372(8) 0.0332(8) 0.0047(6) -0.0031(6) 0.0138(7)
C25 0.0433(10) 0.0412(10) 0.0398(10) 0.0056(8) 0.0098(8) 0.0117(8)
C26 0.0505(11) 0.0401(10) 0.0453(11) 0.0053(8) 0.0067(9) 0.0071(9)
C27 0.0434(10) 0.0373(10) 0.0475(11) -0.0040(8) -0.0055(8) 0.0141(8)
C28 0.0408(10) 0.0464(10) 0.0457(11) -0.0031(8) 0.0043(8) 0.0181(9)
C29 0.0363(9) 0.0346(9) 0.0412(10) 0.0043(7) -0.0011(7) 0.0175(8)
C30 0.0260(7) 0.0360(8) 0.0441(10) 0.0043(6) 0.0032(7) 0.0190(7)
C31 0.0386(9) 0.0402(9) 0.0441(10) 0.0085(7) 0.0058(8) 0.0173(8)
C32 0.0415(10) 0.0554(12) 0.0400(11) 0.0018(8) 0.0051(8) 0.0169(9)
C33 0.0390(10) 0.0643(13) 0.0492(12) 0.0044(9) 0.0008(8) 0.0349(10)
C34 0.0516(11) 0.0568(12) 0.0578(13) 0.0147(9) 0.0025(9) 0.0347(11)

loop_
_atom_type_symbol
_atom_type_description
_atom_type_scat_dispersion_real
_atom_type_scat_dispersion_imag
_atom_type_scat_source
C C 0.0033 0.0016
;
International Tables for Crystallography
(1992, Vol. C, Tables 4.2.6.8 and 6.1.1.4)
;
H H 0.0000 0.0000
;
International Tables for Crystallography
(1992, Vol. C, Table 6.1.1.4)
;
N N 0.0061 0.0033
;
International Tables for Crystallography
(1992, Vol. C, Tables 4.2.6.8 and 6.1.1.4)
;

loop_
_geom_angle_atom_site_label_1
_geom_angle_atom_site_label_2
_geom_angle_atom_site_label_3
_geom_angle
_geom_angle_publ_flag
C1 N1 C3 109.98(12) yes
C1 N1 C13 111.13(14) yes
C3 N1 C13 109.38(13) yes
C2 N2 C23 111.36(14) yes
C2 N2 C29 111.46(12) yes
C23 N2 C29 109.12(14) yes
C4 N3 C5 117.53(16) yes
C14 N4 C15 118.58(13) yes
C24 N5 C28 117.29(15) yes
C30 N6 C34 116.26(16) yes
N1 C1 C2 111.95(14) yes
N2 C2 C1 111.51(15) yes
N1 C3 C4 113.10(12) yes
N3 C4 C3 114.97(15) yes
N3 C4 C11 123.31(18) yes
C3 C4 C11 121.71(16) yes
N3 C5 C6 124.3(2) yes
C5 C6 C12 119.7(2) yes
C8 C7 C12 121.2(3) yes
C7 C8 C9 119.8(2) yes
C8 C9 C10 120.8(2) yes
C9 C10 C11 120.5(2) yes
C4 C11 C10 123.67(18) yes
C4 C11 C12 117.77(17) yes
C10 C11 C12 118.55(16) yes
C6 C12 C7 123.5(2) yes
C6 C12 C11 117.42(17) yes
C7 C12 C11 119.11(18) yes
N1 C13 C14 116.07(14) yes
N4 C14 C13 114.26(13) yes
N4 C14 C21 122.37(14) yes
C13 C14 C21 123.14(15) yes
N4 C15 C16 123.72(17) yes
C15 C16 C22 119.39(16) yes
C18 C17 C22 120.69(15) yes
C17 C18 C19 119.99(15) yes
C18 C19 C20 120.96(18) yes
C19 C20 C21 120.56(15) yes
C14 C21 C20 123.74(14) yes
C14 C21 C22 117.84(15) yes
C20 C21 C22 118.41(13) yes
C16 C22 C17 122.58(15) yes
C16 C22 C21 118.04(13) yes
C17 C22 C21 119.38(15) yes
N2 C23 C24 113.53(14) yes
N5 C24 C23 116.07(14) yes
N5 C24 C25 122.27(16) yes
C23 C24 C25 121.57(16) yes
C24 C25 C26 119.41(18) yes
C25 C26 C27 118.70(17) yes
C26 C27 C28 118.25(18) yes
N5 C28 C27 124.08(19) yes
N2 C29 C30 112.04(12) yes
N6 C30 C29 115.53(14) yes
N6 C30 C31 123.43(18) yes
C29 C30 C31 121.03(18) yes
C30 C31 C32 118.9(2) yes
C31 C32 C33 118.46(18) yes
C32 C33 C34 118.3(3) yes
N6 C34 C33 124.6(3) yes
N1 C1 H1 112.6(13) no
N1 C1 H2 106.5(10) no
C2 C1 H1 109.1(11) no
C2 C1 H2 109.7(11) no
H1 C1 H2 106.9(15) no
N2 C2 H3 106.8(10) no
N2 C2 H4 112.0(13) no
C1 C2 H3 108.5(11) no
C1 C2 H4 109.7(11) no
H3 C2 H4 108.1(15) no
N1 C3 H5 108.8(12) no
N1 C3 H6 110.0(12) no
C4 C3 H5 109.1(12) no
C4 C3 H6 107.8(12) no
H5 C3 H6 108.0(13) no
N3 C5 H7 114.3(12) no
C6 C5 H7 121.4(12) no
C5 C6 H8 122.1(12) no
C12 C6 H8 118.2(12) no
C8 C7 H9 121.8(12) no
C12 C7 H9 117.0(12) no
C7 C8 H10 122.3(16) no
C9 C8 H10 117.8(16) no
C8 C9 H11 122.1(12) no
C10 C9 H11 117.0(12) no
C9 C10 H12 120.6(10) no
C11 C10 H12 118.9(10) no
N1 C13 H13 107.9(10) no
N1 C13 H14 111.1(9) no
C14 C13 H13 106.0(9) no
C14 C13 H14 108.8(11) no
H13 C13 H14 106.4(16) no
N4 C15 H15 114.4(10) no
C16 C15 H15 121.9(10) no
C15 C16 H16 120.7(10) no
C22 C16 H16 119.9(10) no
C18 C17 H17 120.4(10) no
C22 C17 H17 118.9(10) no
C17 C18 H18 119.2(12) no
C19 C18 H18 120.7(12) no
C18 C19 H19 119.6(10) no
C20 C19 H19 119.4(10) no
C19 C20 H20 119.6(10) no
C21 C20 H20 119.9(10) no
N2 C23 H21 110.2(9) no
N2 C23 H22 106.1(11) no
C24 C23 H21 110.3(11) no
C24 C23 H22 109.5(9) no
H21 C23 H22 107.0(15) no
C24 C25 H23 119.7(11) no
C26 C25 H23 120.9(11) no
C25 C26 H24 120.4(14) no
C27 C26 H24 120.9(14) no
C26 C27 H25 122.2(12) no
C28 C27 H25 119.5(12) no
N5 C28 H26 115.8(11) no
C27 C28 H26 120.1(11) no
N2 C29 H27 107.2(13) no
N2 C29 H28 113.9(13) no
C30 C29 H27 108.1(12) no
C30 C29 H28 108.9(13) no
H27 C29 H28 106.5(14) no
C30 C31 H29 119.5(11) no
C32 C31 H29 121.6(11) no
C31 C32 H30 119.7(15) no
C33 C32 H30 121.8(15) no
C32 C33 H31 120.4(12) no
C34 C33 H31 121.3(12) no
N6 C34 H32 110.3(11) no
C33 C34 H32 125.0(11) no

loop_
_geom_bond_atom_site_label_1
_geom_bond_atom_site_label_2
_geom_bond_distance
_geom_bond_publ_flag
N1 C1 1.471(3) yes
N1 C3 1.469(3) yes
N1 C13 1.470(3) yes
N2 C2 1.466(3) yes
N2 C23 1.470(2) yes
N2 C29 1.464(3) yes
N3 C4 1.324(3) yes
N3 C5 1.368(3) yes
N4 C14 1.323(3) yes
N4 C15 1.369(3) yes
N5 C24 1.339(3) yes
N5 C28 1.344(3) yes
N6 C30 1.336(3) yes
N6 C34 1.345(3) yes
C1 C2 1.520(3) yes
C3 C4 1.517(3) yes
C4 C11 1.422(3) yes
C5 C6 1.345(3) yes
C6 C12 1.414(3) yes
C7 C8 1.359(4) yes
C7 C12 1.412(3) yes
C8 C9 1.414(4) yes
C9 C10 1.366(3) yes
C10 C11 1.418(3) yes
C11 C12 1.425(3) yes
C13 C14 1.513(3) yes
C14 C21 1.432(2) yes
C15 C16 1.354(3) yes
C16 C22 1.411(3) yes
C17 C18 1.362(3) yes
C17 C22 1.418(2) yes
C18 C19 1.407(3) yes
C19 C20 1.367(3) yes
C20 C21 1.416(3) yes
C21 C22 1.421(3) yes
C23 C24 1.505(3) yes
C24 C25 1.385(3) yes
C25 C26 1.383(3) yes
C26 C27 1.382(3) yes
C27 C28 1.371(3) yes
C29 C30 1.518(3) yes
C30 C31 1.388(3) yes
C31 C32 1.383(3) yes
C32 C33 1.387(4) yes
C33 C34 1.369(3) yes
C1 H1 1.033(17) no
C1 H2 1.009(18) no
C2 H3 0.998(19) no
C2 H4 1.033(17) no
C3 H5 1.03(2) no
C3 H6 1.009(17) no
C5 H7 1.01(3) no
C6 H8 0.98(3) no
C7 H9 0.97(3) no
C8 H10 0.97(3) no
C9 H11 1.00(3) no
C10 H12 1.003(19) no
C13 H13 0.99(2) no
C13 H14 0.998(17) no
C15 H15 1.01(2) no
C16 H16 0.981(18) no
C17 H17 0.989(17) no
C18 H18 1.000(18) no
C19 H19 1.02(3) no
C20 H20 0.983(18) no
C23 H21 1.025(17) no
C23 H22 0.99(2) no
C25 H23 1.00(2) no
C26 H24 0.98(2) no
C27 H25 1.00(2) no
C28 H26 1.00(3) no
C29 H27 0.99(2) no
C29 H28 1.021(19) no
C31 H29 0.95(3) no
C32 H30 0.935(18) no
C33 H31 0.94(3) no
C34 H32 1.01(3) no

loop_
_geom_contact_atom_site_label_1
_geom_contact_atom_site_label_2
_geom_contact_distance
_geom_contact_publ_flag
_geom_contact_site_symmetry_2
N1 N3 3.407(3) no .
N1 N4 3.558(3) no .
N1 C10 3.239(3) no .
N1 C11 3.177(3) no .
N1 C20 3.071(3) no .
N1 C21 3.150(3) no .
N2 N5 3.582(3) no .
N2 N6 3.573(3) no .
N2 C25 2.990(3) no .
N2 C31 2.931(3) no .
N3 C12 2.818(3) no .
N3 C13 3.421(3) no .
N4 C22 2.808(3) no .
N5 C26 2.780(3) no .
N6 C32 2.794(3) no .
C1 C14 3.070(3) no .
C1 C29 3.127(3) no .
C2 C3 3.073(3) no .
C2 C24 3.040(3) no .
C2 C25 3.569(3) no .
C3 C10 3.008(3) no .
C4 C6 2.739(4) no .
C4 C13 2.967(3) no .
C5 C11 2.737(3) no .
C7 C10 2.789(4) no .
C8 C11 2.809(3) no .
C9 C12 2.793(4) no .
C13 C20 3.050(3) no .
C14 C16 2.754(3) no .
C15 C21 2.745(3) no .
C17 C20 2.791(3) no .
C18 C21 2.812(3) no .
C19 C22 2.789(3) no .
C23 C30 3.040(3) no .
C23 C31 3.551(3) no .
C24 C27 2.727(3) no .
C25 C28 2.695(3) no .
C30 C33 2.715(4) no .
C31 C34 2.696(4) no .
N3 C9 3.525(3) no 2_556
N3 C32 3.566(3) no 2_555
N4 C23 3.436(3) no 1_655
N4 C26 3.444(3) no 2_555
C3 C7 3.522(3) no 2_556
C7 C3 3.522(3) no 2_556
C7 C16 3.596(3) no 2_666
C9 N3 3.525(3) no 2_556
C11 C11 3.516(3) no 2_556
C14 C18 3.481(3) no 2_666
C15 C33 3.554(4) no 2_565
C16 C7 3.596(3) no 2_666
C16 C33 3.577(4) no 2_565
C18 C14 3.481(3) no 2_666
C20 C22 3.486(3) no 2_666
C22 C20 3.486(3) no 2_666
C23 N4 3.436(3) no 1_455
C26 N4 3.444(3) no 2_555
C32 N3 3.566(3) no 2_555
C33 C15 3.554(4) no 2_565
C33 C16 3.577(4) no 2_565
N1 H3 2.689(17) no .
N1 H4 2.68(3) no .
N1 H12 2.705(18) no .
N1 H20 2.432(15) no .
N2 H1 2.64(2) no .
N2 H2 2.708(17) no .
N2 H23 2.753(16) no .
N2 H29 2.68(2) no .
N3 H5 3.09(3) no .
N3 H6 2.40(2) no .
N3 H8 3.29(2) no .
N3 H13 2.797(19) no .
N3 H14 3.55(2) no .
N4 H2 3.140(17) no .
N4 H13 2.915(19) no .
N4 H14 2.395(18) no .
N4 H16 3.281(17) no .
N5 H3 3.173(16) no .
N5 H21 2.473(17) no .
N5 H22 2.96(2) no .
N5 H23 3.27(2) no .
N5 H25 3.29(2) no .
N6 H22 3.199(19) no .
N6 H27 2.93(3) no .
N6 H28 2.45(3) no .
N6 H29 3.23(2) no .
N6 H31 3.25(2) no .
C1 H5 2.54(3) no .
C1 H6 2.68(2) no .
C1 H12 3.483(18) no .
C1 H13 3.266(19) no .
C1 H14 2.633(19) no .
C1 H20 3.407(16) no .
C1 H27 2.72(3) no .
C2 H5 2.67(3) no .
C2 H6 3.56(2) no .
C2 H12 3.154(19) no .
C2 H21 2.612(18) no .
C2 H22 3.242(19) no .
C2 H23 3.498(16) no .
C2 H27 2.47(3) no .
C2 H28 2.81(3) no .
C3 H1 2.57(3) no .
C3 H2 3.24(2) no .
C3 H3 2.77(2) no .
C3 H4 3.46(3) no .
C3 H12 2.660(17) no .
C3 H13 2.513(16) no .
C3 H14 2.654(18) no .
C3 H20 3.386(16) no .
C4 H7 3.18(3) no .
C4 H12 2.708(18) no .
C4 H13 2.528(18) no .
C4 H14 3.37(2) no .
C4 H20 3.418(19) no .
C6 H9 2.653(19) no .
C7 H8 2.68(3) no .
C7 H11 3.31(3) no .
C8 H12 3.329(18) no .
C9 H9 3.29(3) no .
C9 H19 3.59(2) no .
C9 H20 3.36(2) no .
C10 H5 2.898(17) no .
C10 H10 3.27(3) no .
C10 H20 2.69(2) no .
C11 H5 2.794(19) no .
C11 H6 3.362(18) no .
C11 H8 3.31(3) no .
C11 H9 3.31(2) no .
C11 H11 3.30(3) no .
C11 H13 3.298(18) no .
C11 H20 3.11(2) no .
C12 H7 3.31(2) no .
C12 H10 3.30(3) no .
C12 H12 3.35(2) no .
C13 H1 2.800(18) no .
C13 H2 2.47(2) no .
C13 H5 3.288(19) no .
C13 H6 2.569(17) no .
C13 H20 2.734(17) no .
C14 H2 2.587(17) no .
C14 H15 3.19(2) no .
C14 H20 2.722(19) no .
C16 H17 2.675(16) no .
C17 H16 2.686(19) no .
C17 H19 3.32(3) no .
C18 H20 3.299(17) no .
C19 H17 3.297(18) no .
C20 H12 3.459(16) no .
C20 H13 3.105(17) no .
C20 H18 3.317(18) no .
C21 H2 3.227(15) no .
C21 H13 2.838(18) no .
C21 H14 3.382(16) no .
C21 H16 3.321(19) no .
C21 H17 3.340(16) no .
C21 H19 3.34(2) no .
C22 H15 3.32(2) no .
C22 H18 3.317(19) no .
C22 H20 3.330(19) no .
C23 H3 2.45(2) no .
C23 H4 2.831(18) no .
C23 H23 2.699(18) no .
C23 H27 3.225(19) no .
C23 H28 2.580(19) no .
C23 H29 3.48(2) no .
C24 H3 2.565(16) no .
C24 H24 3.28(2) no .
C24 H26 3.18(3) no .
C25 H3 3.104(14) no .
C25 H21 3.353(16) no .
C25 H22 2.854(19) no .
C25 H25 3.30(2) no .
C26 H26 3.28(2) no .
C27 H23 3.29(2) no .
C28 H24 3.26(3) no .
C29 H1 3.48(3) no .
C29 H2 2.87(2) no .
C29 H3 3.24(2) no .
C29 H4 2.56(3) no .
C29 H21 2.680(18) no .
C29 H22 2.440(16) no .
C29 H29 2.679(18) no .
C30 H21 3.55(2) no .
C30 H22 2.581(18) no .
C30 H30 3.232(19) no .
C30 H32 3.14(3) no .
C31 H22 3.081(19) no .
C31 H23 3.53(3) no .
C31 H27 2.868(17) no .
C31 H28 3.343(19) no .
C31 H31 3.24(3) no .
C32 H32 3.32(2) no .
C33 H29 3.25(3) no .
C34 H30 3.225(19) no .
H1 H3 2.40(3) no .
H1 H4 2.94(3) no .
H1 H5 2.70(3) no .
H1 H6 2.46(4) no .
H1 H14 2.63(3) no .
H1 H23 3.38(3) no .
H1 H27 3.17(3) no .
H1 H29 3.46(3) no .
H2 H3 2.89(3) no .
H2 H4 2.42(3) no .
H2 H5 3.50(3) no .
H2 H6 3.48(3) no .
H2 H13 3.41(3) no .
H2 H14 2.69(3) no .
H2 H20 3.43(3) no .
H2 H27 2.18(3) no .
H2 H28 3.50(3) no .
H3 H5 2.08(3) no .
H3 H6 3.27(3) no .
H3 H12 2.87(3) no .
H3 H21 2.62(3) no .
H3 H22 3.39(3) no .
H3 H23 3.27(3) no .
H3 H27 3.43(3) no .
H3 H28 3.57(3) no .
H4 H5 3.10(3) no .
H4 H12 2.75(3) no .
H4 H20 3.25(3) no .
H4 H21 2.64(3) no .
H4 H27 2.55(3) no .
H4 H28 2.58(4) no .
H5 H12 2.38(3) no .
H5 H13 3.49(3) no .
H5 H14 3.56(3) no .
H6 H13 2.73(2) no .
H6 H14 2.43(3) no .
H7 H8 2.39(3) no .
H8 H9 2.47(3) no .
H9 H10 2.39(4) no .
H10 H11 2.40(4) no .
H11 H12 2.33(3) no .
H11 H19 3.41(3) no .
H12 H20 2.53(3) no .
H13 H20 2.72(3) no .
H15 H16 2.39(3) no .
H16 H17 2.50(3) no .
H17 H18 2.35(3) no .
H18 H19 2.42(3) no .
H19 H20 2.35(3) no .
H21 H27 3.49(3) no .
H21 H28 2.48(3) no .
H22 H23 2.89(3) no .
H22 H27 3.39(3) no .
H22 H28 2.62(3) no .
H22 H29 3.23(3) no .
H23 H24 2.39(3) no .
H23 H29 2.93(3) no .
H24 H25 2.42(3) no .
H25 H26 2.37(3) no .
H27 H29 2.89(3) no .
H29 H30 2.34(3) no .
H30 H31 2.36(4) no .
H31 H32 2.44(3) no .
N3 H17 3.343(15) no 2_666
N3 H26 2.78(2) no 1_655
N3 H30 2.682(17) no 2_555
N4 H21 2.945(19) no 1_655
N4 H22 3.029(19) no 1_655
N4 H24 2.559(19) no 2_555
N4 H31 3.20(3) no 2_565
N4 H32 3.01(3) no 2_565
N5 H8 2.83(3) no 2_556
N5 H9 3.50(3) no 2_556
N5 H13 3.283(18) no 1_455
N5 H14 3.097(19) no 1_455
N5 H18 2.634(17) no 2_566
N6 H10 2.893(19) no 2_566
N6 H15 2.79(2) no 1_455
N6 H25 3.435(17) no 2_455
C2 H19 3.46(2) no 2_566
C3 H9 3.549(18) no 2_556
C4 H17 3.424(15) no 2_666
C4 H30 3.589(19) no 2_555
C5 H7 3.552(18) no 2_656
C5 H11 3.583(19) no 2_556
C5 H17 3.32(2) no 1_545
C5 H17 3.128(17) no 2_666
C5 H26 3.27(2) no 1_655
C5 H30 3.321(17) no 2_555
C6 H7 3.51(2) no 2_656
C6 H12 3.465(16) no 2_556
C6 H16 3.521(17) no 2_666
C6 H17 3.045(18) no 2_666
C6 H18 3.41(3) no 1_545
C7 H5 2.75(2) no 2_556
C7 H16 2.653(17) no 2_666
C8 H5 3.24(2) no 2_556
C8 H6 3.575(19) no 2_556
C8 H16 3.043(18) no 2_666
C8 H28 3.32(2) no 2_566
C8 H30 3.18(2) no 1_556
C9 H28 3.313(17) no 2_566
C9 H30 3.25(2) no 1_556
C11 H16 3.571(15) no 2_666
C11 H17 3.360(17) no 2_666
C12 H5 3.22(2) no 2_556
C12 H12 3.587(16) no 2_556
C12 H16 2.948(15) no 2_666
C12 H17 3.168(18) no 2_666
C13 H18 3.45(2) no 2_666
C13 H24 3.39(3) no 2_555
C14 H18 3.47(3) no 2_666
C14 H24 3.39(2) no 2_555
C14 H31 3.22(3) no 2_565
C15 H19 3.53(3) no 2_666
C15 H21 3.20(2) no 1_655
C15 H22 3.251(18) no 1_655
C15 H24 3.450(18) no 2_555
C15 H28 3.52(2) no 1_655
C15 H31 3.03(3) no 2_565
C15 H32 3.205(19) no 2_565
C16 H19 3.55(3) no 2_666
C16 H31 2.90(2) no 2_565
C17 H7 2.75(3) no 1_565
C17 H13 2.986(16) no 2_666
C18 H7 3.19(3) no 1_565
C18 H8 3.37(3) no 1_565
C18 H13 2.994(16) no 2_666
C18 H21 2.952(19) no 2_566
C19 H4 3.48(2) no 2_566
C19 H21 2.990(17) no 2_566
C21 H31 3.06(3) no 2_565
C22 H7 3.58(3) no 1_565
C22 H31 2.90(2) no 2_565
C23 H15 3.47(3) no 1_455
C23 H18 3.19(2) no 2_566
C23 H19 3.342(18) no 2_566
C24 H18 3.328(19) no 2_566
C25 H14 3.400(17) no 2_555
C26 H9 3.36(2) no 2_556
C26 H14 3.268(19) no 2_555
C26 H22 3.092(16) no 2_455
C26 H32 3.46(3) no 1_545
C27 H9 3.12(2) no 2_556
C27 H22 3.035(17) no 2_455
C28 H8 2.949(19) no 2_556
C28 H9 3.19(3) no 2_556
C28 H14 3.57(2) no 1_455
C29 H10 3.55(3) no 2_566
C29 H15 3.59(3) no 1_455
C30 H15 3.41(2) no 1_455
C30 H25 3.457(18) no 2_455
C31 H10 3.39(3) no 1_554
C31 H25 3.32(2) no 2_455
C32 H10 3.10(3) no 1_554
C32 H11 3.48(3) no 1_554
C32 H25 3.11(2) no 2_455
C32 H26 3.086(18) no 2_455
C32 H27 3.323(19) no 2_565
C33 H2 3.390(19) no 2_565
C33 H25 3.06(2) no 2_455
C33 H27 2.794(19) no 2_565
C34 H2 3.39(2) no 2_565
C34 H15 3.49(2) no 1_455
C34 H25 3.206(19) no 2_455
C34 H27 3.05(2) no 2_565
H1 H23 3.31(3) no 2_555
H1 H24 3.54(3) no 2_555
H2 C33 3.390(19) no 2_565
H2 C34 3.39(2) no 2_565
H2 H24 3.51(3) no 2_555
H2 H31 3.01(3) no 2_565
H2 H32 3.04(3) no 2_565
H3 H8 3.39(3) no 2_556
H3 H9 3.31(3) no 2_556
H3 H18 3.47(3) no 2_566
H4 C19 3.48(2) no 2_566
H4 H18 3.59(3) no 2_566
H4 H19 2.70(3) no 2_566
H5 C7 2.75(2) no 2_556
H5 C8 3.24(2) no 2_556
H5 C12 3.22(2) no 2_556
H5 H9 2.66(3) no 2_556
H5 H10 3.54(3) no 2_556
H6 C8 3.575(19) no 2_556
H6 H10 3.52(3) no 2_556
H6 H23 3.46(3) no 2_555
H6 H26 3.58(3) no 1_655
H6 H29 3.00(3) no 2_555
H6 H30 3.09(3) no 2_555
H7 C5 3.552(18) no 2_656
H7 C6 3.51(2) no 2_656
H7 C17 2.75(3) no 1_545
H7 C18 3.19(3) no 1_545
H7 C22 3.58(3) no 1_545
H7 H7 3.43(3) no 2_656
H7 H8 3.38(3) no 2_656
H7 H17 2.41(3) no 1_545
H7 H18 3.20(4) no 1_545
H7 H26 2.94(3) no 1_655
H7 H30 3.16(3) no 2_555
H8 N5 2.83(3) no 2_556
H8 C18 3.37(3) no 1_545
H8 C28 2.949(19) no 2_556
H8 H3 3.39(3) no 2_556
H8 H7 3.38(3) no 2_656
H8 H17 3.47(3) no 1_545
H8 H17 3.50(3) no 2_666
H8 H18 2.69(4) no 1_545
H8 H26 2.90(3) no 2_556
H9 N5 3.50(3) no 2_556
H9 C3 3.549(18) no 2_556
H9 C26 3.36(2) no 2_556
H9 C27 3.12(2) no 2_556
H9 C28 3.19(3) no 2_556
H9 H3 3.31(3) no 2_556
H9 H5 2.66(3) no 2_556
H9 H16 2.84(3) no 2_666
H9 H25 3.43(3) no 2_556
H9 H26 3.60(3) no 2_556
H10 N6 2.893(19) no 2_566
H10 C29 3.55(3) no 2_566
H10 C31 3.39(3) no 1_556
H10 C32 3.10(3) no 1_556
H10 H5 3.54(3) no 2_556
H10 H6 3.52(3) no 2_556
H10 H16 3.42(3) no 2_666
H10 H28 2.88(4) no 2_566
H10 H29 3.25(4) no 1_556
H10 H30 2.73(3) no 1_556
H11 C5 3.583(19) no 2_556
H11 C32 3.48(3) no 1_556
H11 H27 3.40(3) no 2_566
H11 H28 2.92(3) no 2_566
H11 H30 2.91(3) no 1_556
H11 H31 3.52(3) no 1_556
H12 C6 3.465(16) no 2_556
H12 C12 3.587(16) no 2_556
H13 N5 3.283(18) no 1_655
H13 C17 2.986(16) no 2_666
H13 C18 2.994(16) no 2_666
H13 H17 2.73(3) no 2_666
H13 H18 2.73(3) no 2_666
H13 H26 3.46(3) no 1_655
H14 N5 3.097(19) no 1_655
H14 C25 3.400(17) no 2_555
H14 C26 3.268(19) no 2_555
H14 C28 3.57(2) no 1_655
H14 H23 2.90(3) no 2_555
H14 H24 2.63(3) no 2_555
H14 H26 3.47(4) no 1_655
H15 N6 2.79(2) no 1_655
H15 C23 3.47(3) no 1_655
H15 C29 3.59(3) no 1_655
H15 C30 3.41(2) no 1_655
H15 C34 3.49(2) no 1_655
H15 H21 3.19(4) no 1_655
H15 H22 2.84(3) no 1_655
H15 H24 3.37(3) no 2_555
H15 H25 3.49(3) no 2_555
H15 H28 3.01(3) no 1_655
H15 H31 3.59(3) no 2_565
H15 H32 3.51(3) no 1_655
H15 H32 3.23(3) no 2_565
H16 C6 3.521(17) no 2_666
H16 C7 2.653(17) no 2_666
H16 C8 3.043(18) no 2_666
H16 C11 3.571(15) no 2_666
H16 C12 2.948(15) no 2_666
H16 H9 2.84(3) no 2_666
H16 H10 3.42(3) no 2_666
H16 H25 3.46(3) no 1_665
H16 H31 3.37(3) no 2_565
H17 N3 3.343(15) no 2_666
H17 C4 3.424(15) no 2_666
H17 C5 3.32(2) no 1_565
H17 C5 3.128(17) no 2_666
H17 C6 3.045(18) no 2_666
H17 C11 3.360(17) no 2_666
H17 C12 3.168(18) no 2_666
H17 H7 2.41(3) no 1_565
H17 H8 3.47(3) no 1_565
H17 H8 3.50(3) no 2_666
H17 H13 2.73(3) no 2_666
H17 H20 3.58(3) no 2_666
H18 N5 2.634(17) no 2_566
H18 C6 3.41(3) no 1_565
H18 C13 3.45(2) no 2_666
H18 C14 3.47(3) no 2_666
H18 C23 3.19(2) no 2_566
H18 C24 3.328(19) no 2_566
H18 H3 3.47(3) no 2_566
H18 H4 3.59(3) no 2_566
H18 H7 3.20(4) no 1_565
H18 H8 2.69(4) no 1_565
H18 H13 2.73(3) no 2_666
H18 H21 2.36(3) no 2_566
H19 C2 3.46(2) no 2_566
H19 C15 3.53(3) no 2_666
H19 C16 3.55(3) no 2_666
H19 C23 3.342(18) no 2_566
H19 H4 2.70(3) no 2_566
H19 H21 2.41(3) no 2_566
H19 H28 2.84(3) no 2_566
H20 H17 3.58(3) no 2_666
H21 N4 2.945(19) no 1_455
H21 C15 3.20(2) no 1_455
H21 C18 2.952(19) no 2_566
H21 C19 2.990(17) no 2_566
H21 H15 3.19(4) no 1_455
H21 H18 2.36(3) no 2_566
H21 H19 2.41(3) no 2_566
H22 N4 3.029(19) no 1_455
H22 C15 3.251(18) no 1_455
H22 C26 3.092(16) no 2_455
H22 C27 3.035(17) no 2_455
H22 H15 2.84(3) no 1_455
H22 H24 3.02(3) no 2_455
H22 H25 2.95(3) no 2_455
H23 H1 3.31(3) no 2_555
H23 H6 3.46(3) no 2_555
H23 H14 2.90(3) no 2_555
H24 N4 2.559(19) no 2_555
H24 C13 3.39(3) no 2_555
H24 C14 3.39(2) no 2_555
H24 C15 3.450(18) no 2_555
H24 H1 3.54(3) no 2_555
H24 H2 3.51(3) no 2_555
H24 H14 2.63(3) no 2_555
H24 H15 3.37(3) no 2_555
H24 H22 3.02(3) no 2_455
H24 H32 2.73(4) no 1_545
H25 N6 3.435(17) no 2_455
H25 C30 3.457(18) no 2_455
H25 C31 3.32(2) no 2_455
H25 C32 3.11(2) no 2_455
H25 C33 3.06(2) no 2_455
H25 C34 3.206(19) no 2_455
H25 H9 3.43(3) no 2_556
H25 H15 3.49(3) no 2_555
H25 H16 3.46(3) no 1_445
H25 H22 2.95(3) no 2_455
H25 H30 3.53(3) no 2_455
H25 H31 3.44(3) no 2_455
H26 N3 2.78(2) no 1_455
H26 C5 3.27(2) no 1_455
H26 C32 3.086(18) no 2_455
H26 H6 3.58(3) no 1_455
H26 H7 2.94(3) no 1_455
H26 H8 2.90(3) no 2_556
H26 H9 3.60(3) no 2_556
H26 H13 3.46(3) no 1_455
H26 H14 3.47(4) no 1_455
H26 H30 2.82(3) no 2_455
H27 C32 3.323(19) no 2_565
H27 C33 2.794(19) no 2_565
H27 C34 3.05(2) no 2_565
H27 H11 3.40(3) no 2_566
H27 H31 2.86(3) no 2_565
H27 H32 3.33(3) no 2_565
H28 C8 3.32(2) no 2_566
H28 C9 3.313(17) no 2_566
H28 C15 3.52(2) no 1_455
H28 H10 2.88(4) no 2_566
H28 H11 2.92(3) no 2_566
H28 H15 3.01(3) no 1_455
H28 H19 2.84(3) no 2_566
H29 H6 3.00(3) no 2_555
H29 H10 3.25(4) no 1_554
H30 N3 2.682(17) no 2_555
H30 C4 3.589(19) no 2_555
H30 C5 3.321(17) no 2_555
H30 C8 3.18(2) no 1_554
H30 C9 3.25(2) no 1_554
H30 H6 3.09(3) no 2_555
H30 H7 3.16(3) no 2_555
H30 H10 2.73(3) no 1_554
H30 H11 2.91(3) no 1_554
H30 H25 3.53(3) no 2_455
H30 H26 2.82(3) no 2_455
H31 N4 3.20(3) no 2_565
H31 C14 3.22(3) no 2_565
H31 C15 3.03(3) no 2_565
H31 C16 2.90(2) no 2_565
H31 C21 3.06(3) no 2_565
H31 C22 2.90(2) no 2_565
H31 H2 3.01(3) no 2_565
H31 H11 3.52(3) no 1_554
H31 H15 3.59(3) no 2_565
H31 H16 3.37(3) no 2_565
H31 H25 3.44(3) no 2_455
H31 H27 2.86(3) no 2_565
H32 N4 3.01(3) no 2_565
H32 C15 3.205(19) no 2_565
H32 C26 3.46(3) no 1_565
H32 H2 3.04(3) no 2_565
H32 H15 3.51(3) no 1_455
H32 H15 3.23(3) no 2_565
H32 H24 2.73(4) no 1_565
H32 H27 3.33(3) no 2_565

loop_
_geom_torsion_atom_site_label_1
_geom_torsion_atom_site_label_2
_geom_torsion_atom_site_label_3
_geom_torsion_atom_site_label_4
_geom_torsion
_geom_torsion_publ_flag
C1 N1 C3 C4 -171.78(12) no
C3 N1 C1 C2 76.53(15) no
C1 N1 C13 C14 67.78(15) no
C13 N1 C1 C2 -162.19(10) no
C3 N1 C13 C14 -170.59(12) no
C13 N1 C3 C4 65.90(16) no
C2 N2 C23 C24 -69.66(15) no
C23 N2 C2 C1 157.23(11) no
C2 N2 C29 C30 161.33(12) no
C29 N2 C2 C1 -80.66(15) no
C23 N2 C29 C30 -75.28(16) no
C29 N2 C23 C24 166.89(12) no
C4 N3 C5 C6 -0.6(3) no
C5 N3 C4 C3 -178.55(13) no
C5 N3 C4 C11 0.5(2) no
C14 N4 C15 C16 -1.1(3) no
C15 N4 C14 C13 -171.84(14) no
C15 N4 C14 C21 2.8(3) no
C24 N5 C28 C27 1.3(3) no
C28 N5 C24 C23 175.26(14) no
C28 N5 C24 C25 -1.3(3) no
C30 N6 C34 C33 0.5(3) no
C34 N6 C30 C29 178.24(13) no
C34 N6 C30 C31 -0.5(3) no
N1 C1 C2 N2 -179.08(11) no
N1 C3 C4 N3 -113.77(14) no
N1 C3 C4 C11 67.14(18) no
N3 C4 C11 C10 -179.52(13) no
N3 C4 C11 C12 -0.3(2) no
C3 C4 C11 C10 -0.5(3) no
C3 C4 C11 C12 178.72(12) no
N3 C5 C6 C12 0.4(3) no
C5 C6 C12 C7 -179.42(15) no
C5 C6 C12 C11 -0.1(3) no
C8 C7 C12 C6 179.13(16) no
C8 C7 C12 C11 -0.2(3) no
C12 C7 C8 C9 1.4(3) no
C7 C8 C9 C10 -1.1(3) no
C8 C9 C10 C11 -0.5(3) no
C9 C10 C11 C4 -179.14(15) no
C9 C10 C11 C12 1.6(3) no
C4 C11 C12 C6 0.1(2) no
C4 C11 C12 C7 179.40(12) no
C10 C11 C12 C6 179.34(13) no
C10 C11 C12 C7 -1.3(2) no
N1 C13 C14 N4 -132.57(14) no
N1 C13 C14 C21 52.9(2) no
N4 C14 C21 C20 178.72(14) no
N4 C14 C21 C22 -2.5(3) no
C13 C14 C21 C20 -7.2(3) no
C13 C14 C21 C22 171.64(13) no
N4 C15 C16 C22 -0.9(3) no
C15 C16 C22 C17 -179.81(16) no
C15 C16 C22 C21 1.1(3) no
C18 C17 C22 C16 -179.99(16) no
C18 C17 C22 C21 -0.9(3) no
C22 C17 C18 C19 0.8(3) no
C17 C18 C19 C20 0.1(3) no
C18 C19 C20 C21 -0.8(3) no
C19 C20 C21 C14 179.41(16) no
C19 C20 C21 C22 0.6(3) no
C14 C21 C22 C16 0.5(3) no
C14 C21 C22 C17 -178.63(14) no
C20 C21 C22 C16 179.32(14) no
C20 C21 C22 C17 0.2(3) no
N2 C23 C24 N5 137.25(14) no
N2 C23 C24 C25 -46.2(2) no
N5 C24 C25 C26 0.6(3) no
C23 C24 C25 C26 -175.79(14) no
C24 C25 C26 C27 0.2(3) no
C25 C26 C27 C28 -0.1(3) no
C26 C27 C28 N5 -0.6(3) no
N2 C29 C30 N6 139.48(14) no
N2 C29 C30 C31 -41.8(2) no
N6 C30 C31 C32 -0.2(3) no
C29 C30 C31 C32 -178.82(13) no
C30 C31 C32 C33 0.8(3) no
C31 C32 C33 C34 -0.8(3) no
C32 C33 C34 N6 0.2(3) no
